data_2106324
loop_
_publ_author_name
'Greschonig, H.'
'Nachbaur, E.'

_publ_section_title
;
 Disilber-sulfamid
;
_journal_name_full 'Acta Crystallographica B (24,1968-38,1982)'
_journal_page_first 3595
_journal_page_last 3597
_journal_volume 33
_journal_year 1977
_chemical_formula_sum 'Ag2 H2 N2 O2 S'
_chemical_name_systematic 'S O2 (N H Ag)2'
_space_group_IT_number 14
_symmetry_space_group_name_Hall '-P 2ybc'
_symmetry_space_group_name_H-M 'P 1 21/c 1'
_cell_angle_alpha 90
_cell_angle_beta 93.89
_cell_angle_gamma 90
_cell_formula_units_Z 4
_cell_length_a 7.661
_cell_length_b 5.719
_cell_length_c 10.464
_cell_volume 457.406
_citation_journal_id_ASTM ACBCAR
_cod_data_source_file Greschonig_ACBCAR_1977_761.cif
_cod_data_source_block H2Ag2N2O2S1
_cod_original_cell_volume 457.4057
_cod_original_formula_sum 'H2 Ag2 N2 O2 S1'
_cod_database_code 2106324

loop_
_symmetry_equiv_pos_as_xyz
x,y,z
-x,y+1/2,-z+1/2
-x,-y,-z
x,-y-1/2,z-1/2

loop_
_atom_site_label
_atom_site_type_symbol
_atom_site_fract_x
_atom_site_fract_y
_atom_site_fract_z
_atom_site_occupancy
_atom_site_U_iso_or_equiv
O2 O-2 0.497 0.066 0.351 1 0.0
O1 O-2 0.214 0.663 0.057 1 0.0
N1 N-3 0.266 0.268 0.146 1 0.0
Ag2 Ag+1 0.2886 0.3916 0.4641 1 0.0
Ag1 Ag+1 -0.0033 0.1978 0.1752 1 0.0
N2 N-3 0.268 0.624 0.296 1 0.0
S1 S+6 0.3162 0.5396 0.1587 1 0.0
